data_4003217
loop_
_publ_author_name
'Ju, Zhanfeng'
'Yan, Shichen'
'Yuan, Daqiang'

_publ_section_title
;
 De Novo Tailoring Pore Morphologies and Sizes for Different Substrates in
 a Urea-Containing MOFs Catalytic Platform
;
_journal_issue 7
_journal_name_full 'Chemistry of Materials'
_journal_page_first 2000
_journal_paper_doi 10.1021/acs.chemmater.5b03999
_journal_volume 28
_journal_year 2016
_chemical_formula_sum 'C33 H24 N6 O18 Zn3'
_chemical_formula_weight 988.69
_space_group_crystal_system tetragonal
_space_group_IT_number 87
_space_group_name_Hall '-I 4'
_space_group_name_H-M_alt 'I 4/m'
_atom_sites_solution_hydrogens geom
_audit_creation_method SHELXL-2014/7
_cell_angle_alpha 90
_cell_angle_beta 90
_cell_angle_gamma 90
_cell_formula_units_Z 16
_cell_length_a 30.5919(7)
_cell_length_b 30.5919(7)
_cell_length_c 44.8181(19)
_cell_measurement_reflns_used 6787
_cell_measurement_temperature 100(2)
_cell_measurement_theta_max 70.2420
_cell_measurement_theta_min 3.9300
_cell_volume 41944(2)
_computing_cell_refinement
;
CrysAlisPro, Agilent Technologies,
Version 1.171.37.35 (release 13-08-2014 CrysAlis171 .NET)
(compiled Aug 13 2014,18:06:01)
;
_computing_data_collection
;
CrysAlisPro, Agilent Technologies,
Version 1.171.37.35 (release 13-08-2014 CrysAlis171 .NET)
(compiled Aug 13 2014,18:06:01)
;
_computing_data_reduction
;
CrysAlisPro, Agilent Technologies,
Version 1.171.37.35 (release 13-08-2014 CrysAlis171 .NET)
(compiled Aug 13 2014,18:06:01)
;
_computing_structure_refinement 'SHELXL-2014/7 (Sheldrick, 2014)'
_computing_structure_solution 'SHELXT-2014/7 (Sheldrick, 2014)'
_diffrn_ambient_temperature 100(2)
_diffrn_detector_area_resol_mean 10.5594
_diffrn_measured_fraction_theta_full 0.993
_diffrn_measured_fraction_theta_max 0.961
_diffrn_measurement_device_type 'SuperNova, Dual, Cu at zero, Atlas'
_diffrn_measurement_method '\w scans'
_diffrn_radiation_type CuK\a
_diffrn_radiation_wavelength 1.54184
_diffrn_reflns_av_R_equivalents 0.0397
_diffrn_reflns_av_unetI/netI 0.0567
_diffrn_reflns_Laue_measured_fraction_full 0.993
_diffrn_reflns_Laue_measured_fraction_max 0.961
_diffrn_reflns_limit_h_max 19
_diffrn_reflns_limit_h_min -33
_diffrn_reflns_limit_k_max 37
_diffrn_reflns_limit_k_min -26
_diffrn_reflns_limit_l_max 48
_diffrn_reflns_limit_l_min -53
_diffrn_reflns_number 38997
_diffrn_reflns_point_group_measured_fraction_full 0.993
_diffrn_reflns_point_group_measured_fraction_max 0.961
_diffrn_reflns_theta_full 67.684
_diffrn_reflns_theta_max 73.420
_diffrn_reflns_theta_min 3.292
_diffrn_source 'sealed X-ray tube'
_exptl_absorpt_coefficient_mu 1.082
_exptl_absorpt_correction_T_max 1.00000
_exptl_absorpt_correction_T_min 0.86155
_exptl_absorpt_correction_type multi-scan
_exptl_absorpt_process_details
;
CrysAlisPro, Agilent Technologies,
Version 1.171.37.35 (release 13-08-2014 CrysAlis171 .NET)
(compiled Aug 13 2014,18:06:01)
Empirical absorption correction using spherical harmonics,
 implemented in SCALE3 ABSPACK scaling algorithm.
;
_exptl_crystal_colour brown
_exptl_crystal_density_diffrn 0.626
_exptl_crystal_description prism
_exptl_crystal_F_000 7968
_exptl_crystal_size_max 0.200
_exptl_crystal_size_mid 0.160
_exptl_crystal_size_min 0.120
_refine_diff_density_max 0.840
_refine_diff_density_min -0.628
_refine_diff_density_rms 0.082
_refine_ls_extinction_method none
_refine_ls_goodness_of_fit_ref 1.034
_refine_ls_hydrogen_treatment constr
_refine_ls_matrix_type full
_refine_ls_number_parameters 547
_refine_ls_number_reflns 20576
_refine_ls_number_restraints 180
_refine_ls_restrained_S_all 1.108
_refine_ls_R_factor_all 0.1390
_refine_ls_R_factor_gt 0.0931
_refine_ls_shift/su_max 0.002
_refine_ls_shift/su_mean 0.000
_refine_ls_structure_factor_coef Fsqd
_refine_ls_weighting_details 'w=1/[\s^2^(Fo^2^)+(0.2000P)^2^] where P=(Fo^2^+2Fc^2^)/3'
_refine_ls_weighting_scheme calc
_refine_ls_wR_factor_gt 0.2665
_refine_ls_wR_factor_ref 0.3265
_reflns_Friedel_coverage 0.000
_reflns_number_gt 10815
_reflns_number_total 20576
_reflns_threshold_expression 'I > 2\s(I)'
_cod_data_source_file cm5b03999_si_002.cif
_cod_data_source_block URMOF2
_cod_original_cell_volume 41944(3)
_cod_database_code 4003217
_shelx_shelxl_version_number 2014/7
_shelx_space_group_comment
;
The symmetry employed for this shelxl refinement is uniquely defined
by the following loop, which should always be used as a source of
symmetry information in preference to the above space-group names.
They are only intended as comments.
;
_shelx_estimated_absorpt_t_min 0.813
_shelx_estimated_absorpt_t_max 0.881

loop_
_space_group_symop_operation_xyz
'x, y, z'
'-y, x, z'
'-x, -y, z'
'y, -x, z'
'x+1/2, y+1/2, z+1/2'
'-y+1/2, x+1/2, z+1/2'
'-x+1/2, -y+1/2, z+1/2'
'y+1/2, -x+1/2, z+1/2'
'-x, -y, -z'
'y, -x, -z'
'x, y, -z'
'-y, x, -z'
'-x+1/2, -y+1/2, -z+1/2'
'y+1/2, -x+1/2, -z+1/2'
'x+1/2, y+1/2, -z+1/2'
'-y+1/2, x+1/2, -z+1/2'

loop_
_atom_site_label
_atom_site_type_symbol
_atom_site_fract_x
_atom_site_fract_y
_atom_site_fract_z
_atom_site_U_iso_or_equiv
_atom_site_adp_type
_atom_site_occupancy
_atom_site_site_symmetry_order
_atom_site_calc_flag
_atom_site_refinement_flags_posn
_atom_site_refinement_flags_adp
_atom_site_refinement_flags_occupancy
Zn1 Zn 0.07162(4) 0.34182(3) 0.5000 0.0701(3) Uani 1 2 d S T P
Zn2 Zn 0.05326(4) 0.24633(3) 0.5000 0.0722(3) Uani 1 2 d S T P
Zn3 Zn 0.09537(2) 0.84830(2) 0.62816(2) 0.0748(2) Uani 1 1 d . . .
Zn4 Zn 0.13349(2) 0.78925(2) 0.67398(2) 0.0715(2) Uani 1 1 d . . .
O1 O 0.11116(18) 0.31593(16) 0.53174(10) 0.1034(15) Uani 1 1 d . . .
O2 O 0.10038(17) 0.24531(16) 0.53162(10) 0.0990(13) Uani 1 1 d . . .
O3 O 0.16365(18) 0.15485(16) 0.61041(12) 0.1059(15) Uani 1 1 d . . .
O4 O 0.20137(18) 0.18644(15) 0.64731(11) 0.1029(14) Uani 1 1 d . . .
O5 O 0.29543(17) 0.42784(15) 0.80985(13) 0.1043(14) Uani 1 1 d . . .
O6 O 0.34449(19) 0.45376(16) 0.84158(12) 0.1090(15) Uani 1 1 d . . .
O7 O 0.37438(19) 0.60899(17) 0.84462(12) 0.1130(17) Uani 1 1 d . . .
O8 O 0.35251(17) 0.65185(16) 0.80731(12) 0.1036(14) Uani 1 1 d . . .
O9 O 0.10971(18) 0.74675(17) 0.64305(11) 0.1051(14) Uani 1 1 d . . .
O10 O 0.07430(17) 0.79151(17) 0.61196(12) 0.1050(14) Uani 1 1 d . . .
O11 O -0.01251(18) 0.72849(16) 0.53103(11) 0.1031(14) Uani 1 1 d . . .
O12 O -0.02379(19) 0.65725(17) 0.53072(12) 0.1130(16) Uani 1 1 d . . .
O13 O 0.1680(3) 0.3959(3) 0.5998(2) 0.179(3) Uani 1 1 d . U .
O14 O 0.2744(3) 0.4851(2) 0.71751(17) 0.159(2) Uani 1 1 d . U .
O15 O 0.1504(4) 0.6124(3) 0.6294(2) 0.205(4) Uani 1 1 d . U .
O16 O 0.0923(3) 0.4027(2) 0.5000 0.114(2) Uani 1 2 d S T P
O17 O 0.0341(3) 0.1846(3) 0.5000 0.134(3) Uani 1 2 d S T P
O18 O 0.1598(2) 0.74855(19) 0.70323(12) 0.1242(19) Uani 1 1 d . . .
O19 O 0.0710(3) 0.8881(2) 0.59811(15) 0.154(2) Uani 1 1 d . U .
N1 N 0.2139(3) 0.3430(2) 0.61793(18) 0.135(2) Uani 1 1 d . U .
H1N H 0.2370 0.3384 0.6291 0.161 Uiso 1 1 calc R U .
N2 N 0.2239(3) 0.4120(3) 0.6323(2) 0.179(4) Uani 1 1 d . U .
H2N H 0.2474 0.4014 0.6411 0.215 Uiso 1 1 calc R U .
N3 N 0.2817(3) 0.5537(3) 0.73409(19) 0.153(3) Uani 1 1 d . U .
H3N H 0.2761 0.5811 0.7296 0.183 Uiso 1 1 calc R U .
N4 N 0.2481(3) 0.5421(3) 0.69097(18) 0.164(3) Uani 1 1 d . U .
H4N H 0.2459 0.5708 0.6912 0.197 Uiso 1 1 calc R U .
N5 N 0.1443(3) 0.5441(4) 0.6091(2) 0.199(4) Uani 1 1 d . U .
H5N H 0.1332 0.5290 0.5942 0.239 Uiso 1 1 calc R U .
N6 N 0.0999(3) 0.5987(3) 0.5923(2) 0.168(3) Uani 1 1 d . U .
H6N H 0.0942 0.5796 0.5781 0.202 Uiso 1 1 calc R U .
C1 C 0.1167(2) 0.27881(19) 0.54158(12) 0.0773(14) Uani 1 1 d . . .
C2 C 0.1797(2) 0.1875(2) 0.62367(15) 0.0884(17) Uani 1 1 d . . .
C3 C 0.1465(2) 0.2736(2) 0.56822(14) 0.0911(18) Uani 1 1 d . . .
C4 C 0.1514(2) 0.2332(2) 0.58161(15) 0.0891(17) Uani 1 1 d . . .
H4 H 0.1373 0.2083 0.5734 0.107 Uiso 1 1 calc R U .
C5 C 0.1773(3) 0.2292(2) 0.60755(16) 0.0956(19) Uani 1 1 d . . .
C6 C 0.1963(3) 0.2648(3) 0.61948(19) 0.110(2) Uani 1 1 d . U .
H6A H 0.2117 0.2626 0.6378 0.133 Uiso 1 1 calc R U .
C7 C 0.1931(3) 0.3072(3) 0.60423(19) 0.112(2) Uani 1 1 d . U .
C8 C 0.1678(3) 0.3098(3) 0.57872(18) 0.109(2) Uani 1 1 d . U .
H8 H 0.1652 0.3368 0.5684 0.131 Uiso 1 1 calc R U .
C9 C 0.3195(2) 0.4572(2) 0.82007(16) 0.0908(18) Uani 1 1 d . . .
C10 C 0.3559(2) 0.6157(2) 0.82092(17) 0.0906(18) Uani 1 1 d . . .
C11 C 0.3201(3) 0.5003(2) 0.80475(18) 0.098(2) Uani 1 1 d . . .
C12 C 0.3395(2) 0.5361(2) 0.81837(17) 0.0972(19) Uani 1 1 d . . .
H12 H 0.3538 0.5331 0.8371 0.117 Uiso 1 1 calc R U .
C13 C 0.3377(3) 0.5773(2) 0.80384(18) 0.102(2) Uani 1 1 d . . .
C14 C 0.3201(3) 0.5822(3) 0.77699(19) 0.114(2) Uani 1 1 d . U .
H14 H 0.3207 0.6099 0.7675 0.137 Uiso 1 1 calc R U .
C15 C 0.3008(3) 0.5467(3) 0.7627(2) 0.127(3) Uani 1 1 d . U .
C16 C 0.3006(3) 0.5052(3) 0.7768(2) 0.121(3) Uani 1 1 d . U .
H16 H 0.2873 0.4809 0.7673 0.145 Uiso 1 1 calc R U .
C17 C 0.0851(2) 0.7544(2) 0.62118(16) 0.0930(19) Uani 1 1 d . . .
C18 C -0.0062(3) 0.6912(2) 0.54050(15) 0.0950(19) Uani 1 1 d . . .
C19 C 0.0729(3) 0.7161(2) 0.60249(17) 0.100(2) Uani 1 1 d . . .
C20 C 0.0424(3) 0.7209(2) 0.57920(17) 0.0989(19) Uani 1 1 d . . .
H20 H 0.0313 0.7491 0.5744 0.119 Uiso 1 1 calc R U .
C21 C 0.0289(3) 0.6854(2) 0.56375(17) 0.107(2) Uani 1 1 d . . .
C22 C 0.0457(3) 0.6447(3) 0.5698(2) 0.124(3) Uani 1 1 d . U .
H22 H 0.0361 0.6199 0.5588 0.149 Uiso 1 1 calc R U .
C23 C 0.0767(4) 0.6401(3) 0.5921(2) 0.132(3) Uani 1 1 d . U .
C24 C 0.0908(3) 0.6771(3) 0.6086(2) 0.129(3) Uani 1 1 d . U .
H24 H 0.1124 0.6743 0.6237 0.155 Uiso 1 1 calc R U .
C25 C 0.1992(4) 0.3843(4) 0.6144(3) 0.145(3) Uani 1 1 d . U .
C26 C 0.2710(4) 0.5240(4) 0.7128(2) 0.139(3) Uani 1 1 d . U .
C27 C 0.1304(5) 0.5876(5) 0.6137(3) 0.171(4) Uani 1 1 d . U .
C28 C 0.2129(3) 0.4571(4) 0.63724(19) 0.161(4) Uani 1 1 d D U .
C29 C 0.2361(3) 0.4757(3) 0.66132(18) 0.150(4) Uani 1 1 d D U .
H29 H 0.2566 0.4593 0.6726 0.180 Uiso 1 1 calc R U .
C30 C 0.2271(2) 0.5203(3) 0.66772(19) 0.151(4) Uani 1 1 d D U .
C31 C 0.1977(2) 0.5450(4) 0.65185(18) 0.155(4) Uani 1 1 d D U .
H31 H 0.1924 0.5748 0.6567 0.186 Uiso 1 1 calc R U .
C32 C 0.1755(3) 0.5243(4) 0.6280(2) 0.162(4) Uani 1 1 d D U .
C33 C 0.1819(3) 0.4795(4) 0.6194(2) 0.173(4) Uani 1 1 d D U .
H33 H 0.1667 0.4662 0.6033 0.207 Uiso 1 1 calc R U .

loop_
_atom_site_aniso_label
_atom_site_aniso_U_11
_atom_site_aniso_U_22
_atom_site_aniso_U_33
_atom_site_aniso_U_23
_atom_site_aniso_U_13
_atom_site_aniso_U_12
Zn1 0.0909(7) 0.0552(5) 0.0641(5) 0.000 0.000 -0.0088(4)
Zn2 0.0921(7) 0.0542(5) 0.0704(5) 0.000 0.000 -0.0083(4)
Zn3 0.0721(4) 0.0727(4) 0.0798(4) 0.0185(3) -0.0200(3) -0.0035(3)
Zn4 0.0687(4) 0.0690(4) 0.0769(4) 0.0167(3) -0.0185(3) -0.0038(3)
O1 0.128(4) 0.096(3) 0.087(3) 0.014(2) -0.030(3) -0.016(3)
O2 0.120(4) 0.090(3) 0.087(3) -0.005(2) -0.020(3) -0.004(3)
O3 0.122(4) 0.089(3) 0.107(3) 0.001(3) -0.027(3) 0.001(3)
O4 0.133(4) 0.080(3) 0.095(3) 0.000(2) -0.023(3) 0.018(3)
O5 0.111(4) 0.069(3) 0.133(4) -0.003(3) -0.015(3) 0.002(2)
O6 0.123(4) 0.086(3) 0.118(4) 0.005(3) -0.027(3) -0.008(3)
O7 0.136(4) 0.095(3) 0.108(3) 0.005(3) -0.044(3) -0.028(3)
O8 0.118(4) 0.084(3) 0.109(3) -0.001(3) -0.023(3) -0.024(3)
O9 0.115(4) 0.096(3) 0.105(3) -0.005(3) -0.032(3) -0.010(3)
O10 0.101(3) 0.093(3) 0.120(4) -0.008(3) -0.032(3) -0.002(2)
O11 0.124(4) 0.095(3) 0.090(3) 0.006(2) -0.032(3) 0.005(3)
O12 0.134(4) 0.099(3) 0.107(3) -0.008(3) -0.046(3) 0.002(3)
O13 0.199(5) 0.144(4) 0.194(5) -0.008(4) -0.101(4) 0.009(4)
O14 0.198(5) 0.109(4) 0.170(4) 0.005(3) -0.081(4) -0.002(4)
O15 0.225(6) 0.180(5) 0.210(5) -0.010(5) -0.087(5) 0.011(5)
O16 0.155(7) 0.073(4) 0.116(5) 0.000 0.000 -0.030(4)
O17 0.135(7) 0.086(5) 0.183(8) 0.000 0.000 -0.029(4)
O18 0.142(5) 0.122(4) 0.108(4) 0.043(3) -0.027(3) 0.025(3)
O19 0.187(5) 0.151(4) 0.123(4) 0.036(3) -0.023(4) 0.034(4)
N1 0.151(4) 0.103(4) 0.150(4) 0.000(3) -0.052(4) 0.005(3)
N2 0.194(5) 0.155(5) 0.188(5) -0.009(4) -0.045(4) 0.001(4)
N3 0.177(5) 0.133(4) 0.149(4) -0.005(4) -0.048(4) -0.004(4)
N4 0.182(5) 0.151(5) 0.159(5) 0.000(4) -0.058(4) 0.001(4)
N5 0.209(6) 0.187(6) 0.202(6) 0.003(4) -0.047(4) 0.023(4)
N6 0.180(5) 0.154(5) 0.171(5) -0.009(4) -0.057(4) 0.014(4)
C1 0.089(4) 0.074(3) 0.069(3) -0.001(3) -0.018(3) -0.008(3)
C2 0.102(5) 0.076(4) 0.088(4) -0.003(3) -0.018(3) -0.003(3)
C3 0.111(5) 0.080(4) 0.082(4) -0.007(3) -0.023(3) -0.002(3)
C4 0.099(4) 0.078(4) 0.090(4) -0.009(3) -0.011(3) 0.002(3)
C5 0.119(5) 0.074(4) 0.094(4) -0.004(3) -0.029(4) 0.017(3)
C6 0.125(4) 0.099(4) 0.107(4) -0.004(3) -0.024(3) 0.009(3)
C7 0.125(4) 0.090(4) 0.121(4) -0.006(3) -0.034(3) 0.002(3)
C8 0.122(4) 0.096(4) 0.111(4) -0.002(3) -0.025(3) 0.001(3)
C9 0.097(4) 0.074(4) 0.101(4) -0.008(3) -0.032(4) -0.006(3)
C10 0.086(4) 0.073(4) 0.113(5) -0.002(3) -0.028(4) -0.013(3)
C11 0.102(5) 0.077(4) 0.115(5) 0.001(4) -0.029(4) -0.002(3)
C12 0.096(5) 0.093(5) 0.103(5) -0.003(4) -0.008(4) 0.001(3)
C13 0.109(5) 0.085(4) 0.110(5) -0.008(4) -0.018(4) -0.009(4)
C14 0.125(4) 0.102(4) 0.117(4) -0.008(3) -0.033(3) -0.008(3)
C15 0.138(5) 0.115(4) 0.126(4) 0.003(4) -0.038(4) -0.006(4)
C16 0.128(4) 0.100(4) 0.133(4) 0.000(3) -0.024(4) 0.000(3)
C17 0.088(4) 0.085(4) 0.106(5) -0.006(3) -0.036(4) -0.001(3)
C18 0.120(5) 0.084(4) 0.082(4) -0.001(3) -0.036(4) 0.002(4)
C19 0.122(6) 0.077(4) 0.100(5) -0.003(3) -0.030(4) -0.004(4)
C20 0.104(5) 0.088(4) 0.105(5) -0.001(4) -0.019(4) -0.001(4)
C21 0.133(6) 0.086(4) 0.101(5) -0.004(4) -0.039(4) 0.008(4)
C22 0.136(4) 0.117(4) 0.119(4) -0.001(4) -0.039(4) -0.004(4)
C23 0.146(5) 0.115(4) 0.134(4) -0.006(4) -0.041(4) 0.003(4)
C24 0.139(5) 0.117(4) 0.130(4) 0.001(4) -0.038(4) -0.001(4)
C25 0.158(5) 0.125(5) 0.152(5) -0.015(4) -0.040(4) -0.008(4)
C26 0.155(5) 0.122(5) 0.142(5) 0.004(4) -0.042(4) 0.000(4)
C27 0.179(6) 0.158(6) 0.175(6) -0.002(4) -0.042(4) 0.013(4)
C28 0.170(6) 0.145(5) 0.168(5) -0.007(4) -0.045(4) 0.001(4)
C29 0.164(5) 0.136(5) 0.151(5) -0.012(4) -0.044(4) -0.002(4)
C30 0.165(5) 0.139(5) 0.149(5) -0.006(4) -0.042(4) 0.004(4)
C31 0.164(5) 0.146(5) 0.155(5) -0.001(4) -0.039(4) 0.005(4)
C32 0.175(6) 0.147(5) 0.165(5) -0.003(4) -0.045(4) 0.011(4)
C33 0.184(6) 0.159(6) 0.175(6) -0.007(4) -0.034(4) 0.004(4)

loop_
_atom_type_symbol
_atom_type_description
_atom_type_scat_dispersion_real
_atom_type_scat_dispersion_imag
_atom_type_scat_source
C C 0.0181 0.0091 'International Tables Vol C Tables 4.2.6.8 and 6.1.1.4'
H H 0.0000 0.0000 'International Tables Vol C Tables 4.2.6.8 and 6.1.1.4'
N N 0.0311 0.0180 'International Tables Vol C Tables 4.2.6.8 and 6.1.1.4'
O O 0.0492 0.0322 'International Tables Vol C Tables 4.2.6.8 and 6.1.1.4'
Zn Zn -1.5491 0.6778 'International Tables Vol C Tables 4.2.6.8 and 6.1.1.4'

loop_
_geom_angle_atom_site_label_1
_geom_angle_atom_site_label_2
_geom_angle_atom_site_label_3
_geom_angle
_geom_angle_site_symmetry_1
_geom_angle_site_symmetry_3
O16 Zn1 O12 102.7(3) . 9_566
O16 Zn1 O12 102.7(3) . 3_565
O12 Zn1 O12 86.5(4) 9_566 3_565
O16 Zn1 O1 100.3(2) . 11_556
O12 Zn1 O1 87.7(2) 9_566 11_556
O12 Zn1 O1 157.0(2) 3_565 11_556
O16 Zn1 O1 100.3(2) . .
O12 Zn1 O1 157.0(2) 9_566 .
O12 Zn1 O1 87.7(2) 3_565 .
O1 Zn1 O1 89.1(3) 11_556 .
O16 Zn1 Zn2 172.2(3) . .
O12 Zn1 Zn2 82.90(16) 9_566 .
O12 Zn1 Zn2 82.90(16) 3_565 .
O1 Zn1 Zn2 74.29(14) 11_556 .
O1 Zn1 Zn2 74.28(14) . .
O17 Zn2 O11 100.5(2) . 9_566
O17 Zn2 O11 100.5(2) . 3_565
O11 Zn2 O11 87.0(3) 9_566 3_565
O17 Zn2 O2 101.3(2) . 11_556
O11 Zn2 O2 87.9(2) 9_566 11_556
O11 Zn2 O2 158.2(2) 3_565 11_556
O17 Zn2 O2 101.3(2) . .
O11 Zn2 O2 158.2(2) 9_566 .
O11 Zn2 O2 87.9(2) 3_565 .
O2 Zn2 O2 89.0(3) 11_556 .
O17 Zn2 Zn1 173.7(3) . .
O11 Zn2 Zn1 75.06(15) 9_566 .
O11 Zn2 Zn1 75.06(15) 3_565 .
O2 Zn2 Zn1 83.14(14) 11_556 .
O2 Zn2 Zn1 83.14(14) . .
O19 Zn3 O10 99.7(3) . .
O19 Zn3 O7 100.8(3) . 13_566
O10 Zn3 O7 159.5(2) . 13_566
O19 Zn3 O3 100.7(3) . 4_565
O10 Zn3 O3 89.4(2) . 4_565
O7 Zn3 O3 86.7(3) 13_566 4_565
O19 Zn3 O6 102.3(3) . 16_556
O10 Zn3 O6 87.3(2) . 16_556
O7 Zn3 O6 88.4(3) 13_566 16_556
O3 Zn3 O6 157.1(2) 4_565 16_556
O19 Zn3 Zn4 179.0(3) . .
O10 Zn3 Zn4 81.30(15) . .
O7 Zn3 Zn4 78.19(15) 13_566 .
O3 Zn3 Zn4 78.97(14) 4_565 .
O6 Zn3 Zn4 78.10(15) 16_556 .
O18 Zn4 O5 101.5(2) . 16_556
O18 Zn4 O8 101.5(2) . 13_566
O5 Zn4 O8 88.0(2) 16_556 13_566
O18 Zn4 O4 98.9(2) . 4_565
O5 Zn4 O4 159.6(2) 16_556 4_565
O8 Zn4 O4 87.1(2) 13_566 4_565
O18 Zn4 O9 101.2(2) . .
O5 Zn4 O9 88.4(2) 16_556 .
O8 Zn4 O9 157.3(2) 13_566 .
O4 Zn4 O9 88.5(2) 4_565 .
O18 Zn4 Zn3 177.81(19) . .
O5 Zn4 Zn3 80.01(15) 16_556 .
O8 Zn4 Zn3 80.16(15) 13_566 .
O4 Zn4 Zn3 79.67(15) 4_565 .
O9 Zn4 Zn3 77.14(15) . .
C1 O1 Zn1 134.0(4) . .
C1 O2 Zn2 122.2(4) . .
C2 O3 Zn3 126.8(5) . 2_655
C2 O4 Zn4 126.4(5) . 2_655
C9 O5 Zn4 126.3(5) . 14_456
C9 O6 Zn3 128.3(5) . 14_456
C10 O7 Zn3 129.1(5) . 13_566
C10 O8 Zn4 123.9(4) . 13_566
C17 O9 Zn4 128.7(5) . .
C17 O10 Zn3 125.8(4) . .
C18 O11 Zn2 133.4(5) . 9_566
C18 O12 Zn1 122.8(5) . 9_566
C25 N1 C7 121.8(8) . .
C25 N1 H1N 119.1 . .
C7 N1 H1N 119.1 . .
C25 N2 C28 123.0(10) . .
C25 N2 H2N 118.5 . .
C28 N2 H2N 118.5 . .
C26 N3 C15 129.1(9) . .
C26 N3 H3N 115.4 . .
C15 N3 H3N 115.5 . .
C26 N4 C30 126.5(10) . .
C26 N4 H4N 116.7 . .
C30 N4 H4N 116.7 . .
C27 N5 C32 121.4(12) . .
C27 N5 H5N 119.3 . .
C32 N5 H5N 119.3 . .
C27 N6 C23 123.3(10) . .
C27 N6 H6N 118.4 . .
C23 N6 H6N 118.4 . .
O2 C1 O1 125.9(6) . .
O2 C1 C3 116.4(6) . .
O1 C1 C3 117.7(5) . .
O4 C2 O3 125.8(6) . .
O4 C2 C5 117.8(6) . .
O3 C2 C5 115.9(6) . .
C8 C3 C4 121.6(6) . .
C8 C3 C1 118.2(6) . .
C4 C3 C1 120.2(6) . .
C3 C4 C5 119.8(6) . .
C3 C4 H4 120.1 . .
C5 C4 H4 120.1 . .
C6 C5 C4 119.9(7) . .
C6 C5 C2 119.1(6) . .
C4 C5 C2 120.6(6) . .
C5 C6 C7 120.1(7) . .
C5 C6 H6A 120.0 . .
C7 C6 H6A 120.0 . .
C8 C7 N1 124.7(8) . .
C8 C7 C6 118.2(7) . .
N1 C7 C6 117.0(7) . .
C3 C8 C7 120.3(8) . .
C3 C8 H8 119.8 . .
C7 C8 H8 119.8 . .
O6 C9 O5 126.2(7) . .
O6 C9 C11 115.3(6) . .
O5 C9 C11 118.4(6) . .
O7 C10 O8 127.1(6) . .
O7 C10 C13 118.8(6) . .
O8 C10 C13 113.8(6) . .
C12 C11 C16 119.5(7) . .
C12 C11 C9 120.1(6) . .
C16 C11 C9 120.4(7) . .
C11 C12 C13 118.8(7) . .
C11 C12 H12 120.6 . .
C13 C12 H12 120.6 . .
C14 C13 C12 122.2(7) . .
C14 C13 C10 121.5(7) . .
C12 C13 C10 116.3(7) . .
C13 C14 C15 120.2(9) . .
C13 C14 H14 119.9 . .
C15 C14 H14 119.9 . .
C14 C15 C16 119.5(8) . .
C14 C15 N3 118.2(9) . .
C16 C15 N3 122.3(9) . .
C11 C16 C15 119.8(8) . .
C11 C16 H16 120.1 . .
C15 C16 H16 120.1 . .
O10 C17 O9 125.7(6) . .
O10 C17 C19 117.5(6) . .
O9 C17 C19 116.2(6) . .
O11 C18 O12 125.5(6) . .
O11 C18 C21 117.4(6) . .
O12 C18 C21 116.8(6) . .
C24 C19 C20 121.1(7) . .
C24 C19 C17 118.9(7) . .
C20 C19 C17 119.9(6) . .
C21 C20 C19 119.7(7) . .
C21 C20 H20 120.1 . .
C19 C20 H20 120.1 . .
C20 C21 C22 120.9(7) . .
C20 C21 C18 118.4(7) . .
C22 C21 C18 120.7(7) . .
C21 C22 C23 119.4(9) . .
C21 C22 H22 120.3 . .
C23 C22 H22 120.3 . .
C22 C23 C24 120.2(9) . .
C22 C23 N6 115.4(9) . .
C24 C23 N6 122.9(9) . .
C19 C24 C23 118.6(8) . .
C19 C24 H24 120.7 . .
C23 C24 H24 120.7 . .
O13 C25 N1 126.9(10) . .
O13 C25 N2 124.3(11) . .
N1 C25 N2 108.6(10) . .
O14 C26 N4 125.8(10) . .
O14 C26 N3 121.0(10) . .
N4 C26 N3 111.4(10) . .
O15 C27 N6 126.7(14) . .
O15 C27 N5 121.7(14) . .
N6 C27 N5 109.4(12) . .
C29 C28 C33 124.9(12) . .
C29 C28 N2 112.7(10) . .
C33 C28 N2 122.4(10) . .
C28 C29 C30 116.4(10) . .
C28 C29 H29 121.8 . .
C30 C29 H29 121.8 . .
C31 C30 N4 115.3(10) . .
C31 C30 C29 123.3(10) . .
N4 C30 C29 121.4(9) . .
C30 C31 C32 117.4(11) . .
C30 C31 H31 121.3 . .
C32 C31 H31 121.3 . .
N5 C32 C31 125.7(11) . .
N5 C32 C33 110.0(10) . .
C31 C32 C33 124.3(11) . .
C28 C33 C32 113.7(11) . .
C28 C33 H33 123.1 . .
C32 C33 H33 123.1 . .

loop_
_geom_bond_atom_site_label_1
_geom_bond_atom_site_label_2
_geom_bond_distance
_geom_bond_site_symmetry_2
Zn1 O16 1.967(6) .
Zn1 O12 2.009(5) 9_566
Zn1 O12 2.009(5) 3_565
Zn1 O1 2.028(5) 11_556
Zn1 O1 2.028(5) .
Zn1 Zn2 2.9747(13) .
Zn2 O17 1.977(7) .
Zn2 O11 2.020(4) 9_566
Zn2 O11 2.020(4) 3_565
Zn2 O2 2.022(5) 11_556
Zn2 O2 2.022(5) .
Zn3 O19 1.963(6) .
Zn3 O10 1.990(5) .
Zn3 O7 2.013(5) 13_566
Zn3 O3 2.019(5) 4_565
Zn3 O6 2.028(5) 16_556
Zn3 Zn4 2.9732(9) .
Zn4 O18 1.979(4) .
Zn4 O5 2.020(5) 16_556
Zn4 O8 2.033(5) 13_566
Zn4 O4 2.034(5) 4_565
Zn4 O9 2.035(5) .
O1 C1 1.230(7) .
O2 C1 1.224(7) .
O3 C2 1.262(8) .
O3 Zn3 2.019(5) 2_655
O4 C2 1.250(7) .
O4 Zn4 2.034(5) 2_655
O5 C9 1.247(8) .
O5 Zn4 2.020(5) 14_456
O6 C9 1.235(8) .
O6 Zn3 2.028(5) 14_456
O7 C10 1.220(8) .
O7 Zn3 2.013(5) 13_566
O8 C10 1.268(8) .
O8 Zn4 2.033(5) 13_566
O9 C17 1.258(8) .
O10 C17 1.252(8) .
O11 C18 1.232(8) .
O11 Zn2 2.020(4) 9_566
O12 C18 1.250(8) .
O12 Zn1 2.009(5) 9_566
O13 C25 1.207(12) .
O14 C26 1.213(11) .
O15 C27 1.203(15) .
N1 C25 1.350(13) .
N1 C7 1.408(10) .
N1 H1N 0.8800 .
N2 C25 1.393(13) .
N2 C28 1.437(14) .
N2 H2N 0.8800 .
N3 C26 1.358(12) .
N3 C15 1.425(11) .
N3 H3N 0.8800 .
N4 C26 1.326(12) .
N4 C30 1.393(12) .
N4 H4N 0.8800 .
N5 C27 1.412(16) .
N5 C32 1.413(14) .
N5 H5N 0.8800 .
N6 C27 1.381(14) .
N6 C23 1.453(13) .
N6 H6N 0.8800 .
C1 C3 1.511(8) .
C2 C5 1.467(9) .
C3 C8 1.368(10) .
C3 C4 1.380(9) .
C4 C5 1.413(9) .
C4 H4 0.9500 .
C5 C6 1.347(11) .
C6 C7 1.468(11) .
C6 H6A 0.9500 .
C7 C8 1.383(10) .
C8 H8 0.9500 .
C9 C11 1.487(10) .
C10 C13 1.509(9) .
C11 C12 1.388(10) .
C11 C16 1.393(11) .
C12 C13 1.420(10) .
C12 H12 0.9500 .
C13 C14 1.326(11) .
C14 C15 1.391(11) .
C14 H14 0.9500 .
C15 C16 1.419(12) .
C16 H16 0.9500 .
C17 C19 1.489(9) .
C18 C21 1.506(9) .
C19 C24 1.338(11) .
C19 C20 1.409(10) .
C20 C21 1.354(10) .
C20 H20 0.9500 .
C21 C22 1.374(11) .
C22 C23 1.383(12) .
C22 H22 0.9500 .
C23 C24 1.421(12) .
C24 H24 0.9500 .
C28 C29 1.412(11) .
C28 C33 1.418(12) .
C29 C30 1.423(12) .
C29 H29 0.9500 .
C30 C31 1.372(11) .
C31 C32 1.416(11) .
C31 H31 0.9500 .
C32 C33 1.435(12) .
C33 H33 0.9500 .
